data_7039061
loop_
_publ_author_name
'Santana, M. D.'
'L\'opez-Banet, L'
'S\'anchez, G'
'P\'erez, J'
'P\'erez, E'
'Garc\'ia, L'
'Serrano, J. L.'
'Espinosa, A.'

_publ_section_title
;
 Non-covalent stacking interactions directing the structural and
 photophysical features of mono- and dinuclear cyclometalated
 palladium(ii) complexes.
;
_journal_issue 20
_journal_name_full 'Dalton transactions (Cambridge, England : 2003)'
_journal_page_first 8601
_journal_page_last 8613
_journal_paper_doi 10.1039/c5dt04913j
_journal_volume 45
_journal_year 2016
_chemical_formula_moiety 'C26 H19 Cl N2 O Pd'
_chemical_formula_sum 'C26 H19 Cl N2 O Pd'
_chemical_formula_weight 517.28
_chemical_name_systematic
;
 ?
;
_space_group_IT_number 19
_symmetry_cell_setting orthorhombic
_symmetry_space_group_name_Hall 'P 2ac 2ab'
_symmetry_space_group_name_H-M 'P 21 21 21'
_atom_sites_solution_hydrogens geom
_atom_sites_solution_primary direct
_atom_sites_solution_secondary difmap
_audit_creation_method SHELXL-97
_audit_update_record
;
2015-12-10 deposited with the CCDC.
2016-04-19 downloaded from the CCDC.
;
_cell_angle_alpha 90.00
_cell_angle_beta 90.00
_cell_angle_gamma 90.00
_cell_formula_units_Z 4
_cell_length_a 9.3779(8)
_cell_length_b 10.1838(9)
_cell_length_c 22.3045(18)
_cell_measurement_reflns_used 9479
_cell_measurement_temperature 100(2)
_cell_measurement_theta_max 30.31
_cell_measurement_theta_min 2.36
_cell_volume 2130.1(3)
_computing_structure_refinement 'SHELXL-97 (Sheldrick, 1997)'
_diffrn_ambient_temperature 100(2)
_diffrn_measured_fraction_theta_full 0.000
_diffrn_measured_fraction_theta_max 0.967
_diffrn_measurement_device_type 'Bruker SMART APEX CCD'
_diffrn_radiation_monochromator graphite
_diffrn_radiation_source 'fine-focus sealed tube'
_diffrn_radiation_type MoK\a
_diffrn_radiation_wavelength 0.71073
_diffrn_reflns_av_R_equivalents 0.1003
_diffrn_reflns_av_sigmaI/netI 0.0935
_diffrn_reflns_limit_h_max 13
_diffrn_reflns_limit_h_min -13
_diffrn_reflns_limit_k_max 14
_diffrn_reflns_limit_k_min -14
_diffrn_reflns_limit_l_max 29
_diffrn_reflns_limit_l_min -31
_diffrn_reflns_number 31348
_diffrn_reflns_theta_full 0.50
_diffrn_reflns_theta_max 31.07
_diffrn_reflns_theta_min 2.20
_exptl_absorpt_coefficient_mu 1.018
_exptl_absorpt_correction_T_max 0.9509
_exptl_absorpt_correction_T_min 0.7778
_exptl_absorpt_correction_type multi-scan
_exptl_absorpt_process_details SADABS
_exptl_crystal_colour yellow
_exptl_crystal_density_diffrn 1.613
_exptl_crystal_density_method 'not measured'
_exptl_crystal_description needle
_exptl_crystal_F_000 1040
_exptl_crystal_size_max 0.26
_exptl_crystal_size_mid 0.11
_exptl_crystal_size_min 0.05
_refine_diff_density_max 2.770
_refine_diff_density_min -1.646
_refine_diff_density_rms 0.143
_refine_ls_abs_structure_details 'Flack H D (1983), Acta Cryst. A39, 876-881'
_refine_ls_abs_structure_Flack 0.97(3)
_refine_ls_extinction_method none
_refine_ls_goodness_of_fit_ref 1.003
_refine_ls_hydrogen_treatment constr
_refine_ls_matrix_type full
_refine_ls_number_parameters 280
_refine_ls_number_reflns 6520
_refine_ls_number_restraints 0
_refine_ls_restrained_S_all 1.003
_refine_ls_R_factor_all 0.0726
_refine_ls_R_factor_gt 0.0475
_refine_ls_shift/su_max 0.001
_refine_ls_shift/su_mean 0.000
_refine_ls_structure_factor_coef Fsqd
_refine_ls_weighting_details 'calc w=1/[\s^2^(Fo^2^)+(0.0465P)^2^+2.5940P] where P=(Fo^2^+2Fc^2^)/3'
_refine_ls_weighting_scheme calc
_refine_ls_wR_factor_gt 0.0949
_refine_ls_wR_factor_ref 0.1002
_reflns_number_gt 5271
_reflns_number_total 6520
_reflns_threshold_expression >2sigma(I)
_cod_data_source_file c5dt04913j2.cif
_cod_data_source_block II5
_cod_depositor_comments 'Adding full bibliography for 7039057--7039061.cif.'
_cod_original_sg_symbol_H-M P212121
_cod_database_code 7039061

loop_
_symmetry_equiv_pos_as_xyz
'x, y, z'
'-x+1/2, -y, z+1/2'
'x+1/2, -y+1/2, -z'
'-x, y+1/2, -z+1/2'

loop_
_atom_site_label
_atom_site_type_symbol
_atom_site_fract_x
_atom_site_fract_y
_atom_site_fract_z
_atom_site_U_iso_or_equiv
_atom_site_adp_type
_atom_site_occupancy
_atom_site_symmetry_multiplicity
_atom_site_calc_flag
_atom_site_refinement_flags
Pd1 Pd 0.97372(3) 0.65021(3) 0.209428(12) 0.01383(8) Uani 1 1 d .
Cl1 Cl 1.14858(13) 0.82473(13) 0.50311(5) 0.0322(3) Uani 1 1 d .
N1 N 1.1723(3) 0.6610(4) 0.24576(14) 0.0147(7) Uani 1 1 d .
N2 N 0.8497(3) 0.6289(3) 0.28761(16) 0.0151(6) Uani 1 1 d .
O1 O 0.8009(3) 0.6258(3) 0.15836(12) 0.0192(7) Uani 1 1 d .
C1 C 1.0845(5) 0.7028(4) 0.13613(18) 0.0180(8) Uani 1 1 d .
C2 C 1.0349(6) 0.7212(4) 0.07912(18) 0.0244(9) Uani 1 1 d .
H2 H 0.9395 0.6982 0.0694 0.029 Uiso 1 1 calc R
C3 C 1.1239(6) 0.7735(5) 0.03536(19) 0.0272(11) Uani 1 1 d .
H3 H 1.0886 0.7846 -0.0042 0.033 Uiso 1 1 calc R
C4 C 1.2651(6) 0.8103(5) 0.0485(2) 0.0302(11) Uani 1 1 d .
H4 H 1.3240 0.8483 0.0184 0.036 Uiso 1 1 calc R
C5 C 1.3168(5) 0.7903(4) 0.10591(18) 0.0195(9) Uani 1 1 d .
H5 H 1.4125 0.8121 0.1156 0.023 Uiso 1 1 calc R
C6 C 1.2264(5) 0.7378(4) 0.14911(17) 0.0140(8) Uani 1 1 d .
C7 C 1.2690(4) 0.7066(4) 0.2098(2) 0.0172(8) Uani 1 1 d .
H7 H 1.3644 0.7192 0.2229 0.021 Uiso 1 1 calc R
C8 C 1.2217(4) 0.6134(4) 0.30236(16) 0.0145(9) Uani 1 1 d .
C9 C 1.3065(5) 0.6916(4) 0.33919(19) 0.0184(9) Uani 1 1 d .
H9 H 1.3251 0.7801 0.3283 0.022 Uiso 1 1 calc R
C10 C 1.3639(4) 0.6413(5) 0.39149(17) 0.0221(9) Uani 1 1 d .
H10 H 1.4211 0.6954 0.4165 0.026 Uiso 1 1 calc R
C11 C 1.3379(5) 0.5123(4) 0.40731(18) 0.0209(9) Uani 1 1 d .
H11 H 1.3791 0.4772 0.4428 0.025 Uiso 1 1 calc R
C12 C 1.2512(5) 0.4334(4) 0.37141(18) 0.0202(9) Uani 1 1 d .
H12 H 1.2324 0.3452 0.3827 0.024 Uiso 1 1 calc R
C13 C 1.1922(5) 0.4843(4) 0.31895(18) 0.0178(8) Uani 1 1 d .
H13 H 1.1322 0.4312 0.2947 0.021 Uiso 1 1 calc R
C14 C 0.7228(4) 0.5795(4) 0.2877(2) 0.0158(8) Uani 1 1 d .
H14 H 0.6768 0.5709 0.3255 0.019 Uiso 1 1 calc R
C15 C 0.6454(4) 0.5366(4) 0.23605(18) 0.0164(8) Uani 1 1 d .
C16 C 0.5152(5) 0.4695(4) 0.24612(17) 0.0168(8) Uani 1 1 d .
H16 H 0.4872 0.4520 0.2863 0.020 Uiso 1 1 calc R
C17 C 0.4284(5) 0.4291(4) 0.2008(2) 0.0234(9) Uani 1 1 d .
H17 H 0.3436 0.3815 0.2092 0.028 Uiso 1 1 calc R
C18 C 0.4664(6) 0.4588(4) 0.14133(19) 0.0243(9) Uani 1 1 d .
H18 H 0.4058 0.4328 0.1093 0.029 Uiso 1 1 calc R
C19 C 0.5885(5) 0.5242(4) 0.12946(19) 0.0222(9) Uani 1 1 d .
H19 H 0.6103 0.5447 0.0889 0.027 Uiso 1 1 calc R
C20 C 0.6854(4) 0.5635(4) 0.17461(19) 0.0175(9) Uani 1 1 d .
C21 C 0.9062(4) 0.6775(4) 0.34362(17) 0.0135(8) Uani 1 1 d .
C22 C 0.9536(4) 0.8073(4) 0.34522(17) 0.0171(8) Uani 1 1 d .
H22 H 0.9386 0.8629 0.3116 0.021 Uiso 1 1 calc R
C23 C 1.0224(5) 0.8556(4) 0.39561(16) 0.0202(7) Uani 1 1 d .
H23 H 1.0539 0.9442 0.3973 0.024 Uiso 1 1 calc R
C24 C 1.0441(5) 0.7714(4) 0.44340(17) 0.0213(9) Uani 1 1 d .
C25 C 0.9934(4) 0.6445(4) 0.44311(16) 0.0206(9) Uani 1 1 d .
H25 H 1.0058 0.5897 0.4772 0.025 Uiso 1 1 calc R
C26 C 0.9240(5) 0.5976(4) 0.39258(18) 0.0187(9) Uani 1 1 d .
H26 H 0.8888 0.5101 0.3918 0.022 Uiso 1 1 calc R

loop_
_atom_site_aniso_label
_atom_site_aniso_U_11
_atom_site_aniso_U_22
_atom_site_aniso_U_33
_atom_site_aniso_U_23
_atom_site_aniso_U_13
_atom_site_aniso_U_12
Pd1 0.01620(13) 0.01162(13) 0.01368(11) -0.00009(11) -0.00298(12) -0.00002(13)
Cl1 0.0279(6) 0.0475(8) 0.0212(5) -0.0093(5) -0.0023(4) -0.0083(6)
N1 0.0159(16) 0.0074(16) 0.0206(15) 0.0015(14) 0.0044(13) 0.0032(15)
N2 0.0119(14) 0.0104(17) 0.0229(15) 0.0013(15) -0.0024(15) 0.0023(12)
O1 0.0150(14) 0.0225(18) 0.0199(13) 0.0003(12) -0.0031(11) -0.0028(13)
C1 0.020(2) 0.0111(19) 0.023(2) -0.0004(15) 0.0044(17) 0.0006(17)
C2 0.029(2) 0.021(2) 0.0230(19) -0.0006(16) 0.003(2) 0.001(2)
C3 0.037(3) 0.025(3) 0.020(2) -0.0002(18) -0.001(2) 0.005(2)
C4 0.038(3) 0.027(3) 0.025(2) 0.0066(18) 0.017(2) 0.006(2)
C5 0.017(2) 0.018(2) 0.023(2) 0.0019(16) 0.0054(17) 0.0021(18)
C6 0.016(2) 0.0062(18) 0.0194(18) -0.0003(14) 0.0057(16) 0.0011(16)
C7 0.020(2) 0.0100(17) 0.0218(18) -0.0044(17) -0.002(2) -0.0028(15)
C8 0.015(2) 0.013(2) 0.0157(19) 0.0014(13) 0.0039(15) 0.0003(15)
C9 0.014(2) 0.016(2) 0.026(2) 0.0000(16) 0.0022(17) -0.0019(16)
C10 0.019(2) 0.026(2) 0.0212(19) -0.0068(19) -0.0020(16) -0.004(2)
C11 0.023(2) 0.023(2) 0.0174(19) 0.0009(16) 0.0005(17) 0.0024(19)
C12 0.024(2) 0.015(2) 0.0215(19) 0.0017(16) 0.0063(18) -0.0011(18)
C13 0.016(2) 0.015(2) 0.0222(19) -0.0031(16) 0.0023(17) -0.0034(17)
C14 0.0121(18) 0.0128(19) 0.0225(18) -0.0015(17) -0.0006(19) 0.0006(14)
C15 0.0128(19) 0.009(2) 0.027(2) -0.0002(16) -0.0009(17) 0.0027(16)
C16 0.0126(19) 0.0156(19) 0.0222(17) 0.0000(14) 0.0025(17) 0.0016(17)
C17 0.016(2) 0.020(2) 0.035(2) -0.0062(18) -0.0032(18) 0.0015(17)
C18 0.023(2) 0.019(2) 0.031(2) -0.0049(16) -0.009(2) 0.000(2)
C19 0.029(2) 0.016(2) 0.022(2) -0.0035(17) -0.0067(19) 0.006(2)
C20 0.012(2) 0.011(2) 0.030(2) -0.0008(16) 0.0010(18) 0.0024(16)
C21 0.0028(16) 0.020(2) 0.0172(17) -0.0047(14) 0.0011(14) 0.0021(15)
C22 0.015(2) 0.0156(18) 0.0202(17) 0.0009(14) -0.0012(16) 0.0017(16)
C23 0.0173(17) 0.0175(18) 0.0258(17) -0.0017(16) 0.0037(17) 0.002(2)
C24 0.015(2) 0.031(2) 0.0181(18) -0.0059(16) 0.0010(17) -0.004(2)
C25 0.019(2) 0.026(2) 0.0165(16) 0.0051(16) 0.0021(14) -0.004(2)
C26 0.018(2) 0.015(2) 0.023(2) -0.0005(15) 0.0065(17) 0.0004(17)

loop_
_atom_type_symbol
_atom_type_description
_atom_type_scat_dispersion_real
_atom_type_scat_dispersion_imag
_atom_type_scat_source
C C 0.0033 0.0016 'International Tables Vol C Tables 4.2.6.8 and 6.1.1.4'
H H 0.0000 0.0000 'International Tables Vol C Tables 4.2.6.8 and 6.1.1.4'
Cl Cl 0.1484 0.1585 'International Tables Vol C Tables 4.2.6.8 and 6.1.1.4'
N N 0.0061 0.0033 'International Tables Vol C Tables 4.2.6.8 and 6.1.1.4'
O O 0.0106 0.0060 'International Tables Vol C Tables 4.2.6.8 and 6.1.1.4'
Pd Pd -0.9988 1.0072 'International Tables Vol C Tables 4.2.6.8 and 6.1.1.4'

loop_
_geom_angle_atom_site_label_1
_geom_angle_atom_site_label_2
_geom_angle_atom_site_label_3
_geom_angle
O1 Pd1 C1 89.35(15)
O1 Pd1 N1 167.78(12)
C1 Pd1 N1 80.59(16)
O1 Pd1 N2 90.65(13)
C1 Pd1 N2 170.36(14)
N1 Pd1 N2 100.44(12)
C7 N1 C8 116.2(3)
C7 N1 Pd1 114.4(3)
C8 N1 Pd1 129.1(3)
C14 N2 C21 118.0(4)
C14 N2 Pd1 123.4(3)
C21 N2 Pd1 118.6(2)
C20 O1 Pd1 125.1(3)
C2 C1 C6 118.6(4)
C2 C1 Pd1 128.1(4)
C6 C1 Pd1 112.9(3)
C1 C2 C3 120.1(5)
C2 C3 C4 121.4(4)
C5 C4 C3 118.8(4)
C4 C5 C6 119.0(4)
C5 C6 C1 122.1(4)
C5 C6 C7 124.4(4)
C1 C6 C7 113.5(4)
N1 C7 C6 117.6(4)
C13 C8 C9 119.7(4)
C13 C8 N1 119.4(4)
C9 C8 N1 120.8(4)
C10 C9 C8 120.5(4)
C11 C10 C9 119.9(4)
C10 C11 C12 120.2(4)
C13 C12 C11 119.9(4)
C12 C13 C8 119.6(4)
N2 C14 C15 125.8(4)
C16 C15 C14 117.2(4)
C16 C15 C20 117.7(4)
C14 C15 C20 125.0(4)
C17 C16 C15 122.9(4)
C16 C17 C18 118.9(4)
C19 C18 C17 120.3(4)
C18 C19 C20 123.0(4)
O1 C20 C19 118.2(4)
O1 C20 C15 124.7(4)
C19 C20 C15 117.0(4)
C26 C21 C22 120.2(4)
C26 C21 N2 122.0(4)
C22 C21 N2 117.6(3)
C23 C22 C21 120.3(4)
C24 C23 C22 118.2(4)
C25 C24 C23 121.9(4)
C25 C24 Cl1 119.4(3)
C23 C24 Cl1 118.6(3)
C24 C25 C26 119.3(4)
C21 C26 C25 119.9(4)

loop_
_geom_bond_atom_site_label_1
_geom_bond_atom_site_label_2
_geom_bond_distance
Pd1 O1 1.996(3)
Pd1 C1 2.010(4)
Pd1 N1 2.034(3)
Pd1 N2 2.107(4)
Cl1 C24 1.741(4)
N1 C7 1.297(5)
N1 C8 1.430(5)
N2 C14 1.293(5)
N2 C21 1.445(5)
O1 C20 1.306(5)
C1 C2 1.367(6)
C1 C6 1.407(6)
C2 C3 1.390(7)
C3 C4 1.407(7)
C4 C5 1.385(6)
C5 C6 1.390(6)
C6 C7 1.447(6)
C8 C13 1.394(6)
C8 C9 1.394(6)
C9 C10 1.383(6)
C10 C11 1.382(7)
C11 C12 1.395(6)
C12 C13 1.394(6)
C14 C15 1.430(6)
C15 C16 1.417(6)
C15 C20 1.447(6)
C16 C17 1.362(6)
C17 C18 1.406(6)
C18 C19 1.351(7)
C19 C20 1.415(6)
C21 C26 1.372(6)
C21 C22 1.395(6)
C22 C23 1.387(5)
C23 C24 1.383(6)
C24 C25 1.376(6)
C25 C26 1.387(6)
